data_9009366
loop_
_publ_author_name
'Muller, G.'
'Paulus, H.'
'Stiefel, J.'

_publ_section_title
;
 Synthesis and structure of beta-quartz type
 Na0.5H0.5AlSi206 as compared to LiAlSi206
 Note: stuffed beta-quartz type structure
 Sample: ref 2
;
_journal_name_full 'Neues Jahrbuch fur Mineralogie, Monatshefte'
_journal_page_first 493
_journal_page_last 503
_journal_volume 1990
_journal_year 1990
_chemical_formula_structural Na.5H.5AlSi206
_chemical_formula_sum 'Al0.333 H0.167 Na0.167 O2 Si0.667'
_space_group_IT_number 180
_symmetry_space_group_name_Hall 'P 62 2 (0 0 4)'
_symmetry_space_group_name_H-M 'P 62 2 2'
_cell_angle_alpha 90
_cell_angle_beta 90
_cell_angle_gamma 120
_cell_length_a 5.150
_cell_length_b 5.150
_cell_length_c 5.458
_cell_formula_units_Z 3
_cell_volume 125.366
_database_code_amcsd 0014848
_exptl_crystal_density_diffrn 2.532
_cod_original_formula_sum 'Na.167 H.167 (Al.333 Si.667) O2'
_cod_database_code 9009366
_amcsd_formula_title Na.5H.5AlSi206

loop_
_space_group_symop_operation_xyz
x,y,z
x,x-y,1/3-z
x-y,x,1/3+z
y,x,2/3-z
-y,x-y,2/3+z
-x+y,y,-z
-x,-y,z
-x,-x+y,1/3-z
-x+y,-x,1/3+z
-y,-x,2/3-z
y,-x+y,2/3+z
x-y,-y,-z

loop_
_atom_site_aniso_label
_atom_site_aniso_U_11
_atom_site_aniso_U_22
_atom_site_aniso_U_33
_atom_site_aniso_U_12
_atom_site_aniso_U_13
_atom_site_aniso_U_23
Na 0.08200 0.02600 0.14300 0.01300 0.00000 0.00000
H 0.08200 0.02600 0.14300 0.01300 0.00000 0.00000
Al 0.06000 0.02700 0.04900 0.01300 0.00000 0.00000
Si 0.06000 0.02700 0.04900 0.01300 0.00000 0.00000
O 0.06300 0.12300 0.11700 0.06100 0.01900 0.00000

loop_
_atom_site_label
_atom_site_fract_x
_atom_site_fract_y
_atom_site_fract_z
_atom_site_occupancy
_atom_site_U_iso_or_equiv
Na 0.00000 0.00000 0.00000 0.16700 0.08359
H 0.00000 0.00000 0.00000 0.16700 0.08359
Al 0.50000 0.00000 0.00000 0.33333 0.04433
Si 0.50000 0.00000 0.00000 0.66667 0.04433
O 0.20800 0.41600 0.50000 1.00000 0.06713

loop_
_cod_related_entry_id
_cod_related_entry_database
_cod_related_entry_code
1 AMCSD 0014848
